data_4083219
loop_
_publ_author_name
'Zhong, Wei'
'Yang, Qiwu'
'Shang, Yi'
'Liu, Guifeng'
'Zhao, Haitao'
'Li, Yizhi'
'Yan, Hong'

_publ_section_title
;
 Synthesis and Reactivity of the Imido-Bridged Metallothiocarboranes
 CpCo(S2C2B10H10)(NSO2R)
;
_journal_issue 18
_journal_name_full Organometallics
_journal_page_first 6658
_journal_paper_doi 10.1021/om300735d
_journal_volume 31
_journal_year 2012
_chemical_formula_sum 'C72 H106 B40 Co4 N4 O17 S12'
_chemical_formula_weight 2352.45
_chemical_name_systematic
; 
 ? 
;
_space_group_IT_number 61
_symmetry_cell_setting orthorhombic
_symmetry_space_group_name_Hall '-P 2ac 2ab'
_symmetry_space_group_name_H-M 'P b c a'
_atom_sites_solution_hydrogens geom
_atom_sites_solution_primary direct
_atom_sites_solution_secondary difmap
_audit_creation_method SHELXL-97
_cell_angle_alpha 90.00
_cell_angle_beta 90.00
_cell_angle_gamma 90.00
_cell_formula_units_Z 2
_cell_length_a 16.6772(19)
_cell_length_b 14.3498(16)
_cell_length_c 22.951(3)
_cell_measurement_temperature 291(2)
_cell_volume 5492.5(11)
_computing_structure_refinement 'SHELXL-97 (Sheldrick, 1997)'
_computing_structure_solution 'SHELXS-97 (Sheldrick, 1990)'
_diffrn_ambient_temperature 291(2)
_diffrn_measured_fraction_theta_full 0.999
_diffrn_measured_fraction_theta_max 0.999
_diffrn_radiation_monochromator graphite
_diffrn_radiation_source 'fine-focus sealed tube'
_diffrn_radiation_type MoK\a
_diffrn_radiation_wavelength 0.71073
_diffrn_reflns_av_R_equivalents 0.0640
_diffrn_reflns_av_sigmaI/netI 0.0444
_diffrn_reflns_limit_h_max 18
_diffrn_reflns_limit_h_min -20
_diffrn_reflns_limit_k_max 17
_diffrn_reflns_limit_k_min -17
_diffrn_reflns_limit_l_max 26
_diffrn_reflns_limit_l_min -28
_diffrn_reflns_number 28756
_diffrn_reflns_theta_full 26.00
_diffrn_reflns_theta_max 26.00
_diffrn_reflns_theta_min 1.77
_exptl_absorpt_coefficient_mu 0.882
_exptl_absorpt_correction_T_max 0.8297
_exptl_absorpt_correction_T_min 0.7904
_exptl_absorpt_correction_type multi-scan
_exptl_crystal_density_diffrn 1.422
_exptl_crystal_density_method 'not measured'
_exptl_crystal_F_000 2404
_exptl_crystal_size_max 0.28
_exptl_crystal_size_mid 0.24
_exptl_crystal_size_min 0.22
_refine_diff_density_max 0.239
_refine_diff_density_min -0.350
_refine_diff_density_rms 0.064
_refine_ls_extinction_method none
_refine_ls_goodness_of_fit_ref 1.041
_refine_ls_hydrogen_treatment constr
_refine_ls_matrix_type full
_refine_ls_number_parameters 342
_refine_ls_number_reflns 5388
_refine_ls_number_restraints 0
_refine_ls_restrained_S_all 1.041
_refine_ls_R_factor_all 0.0688
_refine_ls_R_factor_gt 0.0519
_refine_ls_shift/su_max 0.000
_refine_ls_shift/su_mean 0.000
_refine_ls_structure_factor_coef Fsqd
_refine_ls_weighting_details 'calc w=1/[\s^2^(Fo^2^)+(0.0600P)^2^+1.9900P] where P=(Fo^2^+2Fc^2^)/3'
_refine_ls_weighting_scheme calc
_refine_ls_wR_factor_gt 0.1192
_refine_ls_wR_factor_ref 0.1237
_reflns_number_gt 4082
_reflns_number_total 5388
_reflns_threshold_expression >2sigma(I)
_cod_data_source_file 5a.cif
_cod_data_source_block 5a
_cod_depositor_comments
;
The following automatic conversions were performed:

'_symmetry_cell_setting' value 'Orthorhombic' changed to
'orthorhombic' according to
/usr/data/users/saulius/automatic-downloads/retrospective/ACS/lib/dictionaries/cif_core.dic
dictionary named 'cif_core.dic' version 2.4.2 from 2011-04-26.

Automatic conversion script
Id: cif_fix_values 2281 2013-09-26 08:29:07Z andrius 
;
_cod_original_cell_volume 5492.4(11)
_cod_original_sg_symbol_H-M Pbca
_cod_database_code 4083219

loop_
_symmetry_equiv_pos_as_xyz
'x, y, z'
'-x+1/2, -y, z+1/2'
'-x, y+1/2, -z+1/2'
'x+1/2, -y+1/2, -z'
'-x, -y, -z'
'x-1/2, y, -z-1/2'
'x, -y-1/2, z-1/2'
'-x-1/2, y-1/2, z'

loop_
_atom_site_label
_atom_site_type_symbol
_atom_site_fract_x
_atom_site_fract_y
_atom_site_fract_z
_atom_site_U_iso_or_equiv
_atom_site_adp_type
_atom_site_occupancy
_atom_site_symmetry_multiplicity
_atom_site_calc_flag
_atom_site_refinement_flags
B3 B 0.7966(2) 0.1867(3) 0.90513(17) 0.0437(9) Uani 1 1 d .
H3 H 0.7680 0.2516 0.8942 0.052 Uiso 1 1 d R
B4 B 0.8637(3) 0.1800(3) 0.96593(18) 0.0476(10) Uani 1 1 d .
H4 H 0.8666 0.2437 0.9930 0.057 Uiso 1 1 d R
B5 B 0.9512(2) 0.1207(3) 0.94449(17) 0.0433(9) Uani 1 1 d .
H5 H 1.0042 0.1419 0.9562 0.052 Uiso 1 1 d R
B6 B 0.9416(2) 0.0934(3) 0.86999(17) 0.0383(8) Uani 1 1 d .
H6 H 0.9879 0.1001 0.8404 0.046 Uiso 1 1 d R
B7 B 0.8584(2) 0.0152(3) 0.86313(17) 0.0421(9) Uani 1 1 d .
H7 H 0.8584 -0.0260 0.8263 0.051 Uiso 1 1 d R
B8 B 0.7692(2) 0.0714(3) 0.88612(16) 0.0374(8) Uani 1 1 d .
H8 H 0.7124 0.0623 0.8629 0.045 Uiso 1 1 d R
B9 B 0.7806(3) 0.1030(3) 0.9600(2) 0.0498(10) Uani 1 1 d .
H9 H 0.7280 0.1097 0.9888 0.060 Uiso 1 1 d R
B10 B 0.8747(3) 0.0605(3) 0.98415(19) 0.0477(10) Uani 1 1 d .
H10 H 0.8888 0.0407 1.0313 0.057 Uiso 1 1 d R
B11 B 0.9245(3) 0.0072(3) 0.92373(18) 0.0482(10) Uani 1 1 d .
H11 H 0.9626 -0.0515 0.9268 0.058 Uiso 1 1 d R
B12 B 0.8185(3) -0.0058(3) 0.9338(2) 0.0530(11) Uani 1 1 d .
H12 H 0.7943 -0.0770 0.9450 0.064 Uiso 1 1 d R
C1 C 0.84531(18) 0.1292(2) 0.85054(14) 0.0349(7) Uani 1 1 d .
C2 C 0.90177(19) 0.1940(3) 0.89819(14) 0.0397(8) Uani 1 1 d .
C3 C 0.8248(2) 0.4162(2) 0.75817(14) 0.0441(8) Uani 1 1 d .
H3A H 0.7937 0.4334 0.7927 0.053 Uiso 1 1 calc R
C4 C 0.8998(2) 0.4420(2) 0.74558(15) 0.0415(8) Uani 1 1 d .
H4A H 0.9340 0.4817 0.7699 0.050 Uiso 1 1 calc R
C5 C 0.9202(2) 0.4049(3) 0.69588(15) 0.0428(8) Uani 1 1 d .
H5A H 0.9716 0.4152 0.6761 0.051 Uiso 1 1 calc R
C6 C 0.8586(2) 0.3583(2) 0.67339(15) 0.0465(9) Uani 1 1 d .
H6A H 0.8563 0.3288 0.6349 0.056 Uiso 1 1 calc R
C7 C 0.7998(2) 0.3625(2) 0.71227(15) 0.0436(8) Uani 1 1 d .
H7A H 0.7464 0.3347 0.7079 0.052 Uiso 1 1 calc R
C8 C 0.9397(2) 0.1896(2) 0.71039(14) 0.0391(7) Uani 1 1 d .
C9 C 0.8994(2) 0.1194(3) 0.73414(14) 0.0442(8) Uani 1 1 d .
H9A H 0.9085 0.0560 0.7285 0.053 Uiso 1 1 calc R
C10 C 1.0040(2) 0.1734(2) 0.66754(15) 0.0448(8) Uani 1 1 d .
C11 C 1.0564(2) 0.2138(3) 0.57549(14) 0.0467(9) Uani 1 1 d .
H11A H 1.0573 0.1503 0.5625 0.070 Uiso 1 1 calc R
H11B H 1.1076 0.2298 0.5918 0.070 Uiso 1 1 calc R
H11C H 1.0450 0.2541 0.5431 0.070 Uiso 1 1 calc R
C12 C 1.12607(18) 0.2455(2) 0.84412(16) 0.0407(8) Uani 1 1 d .
C13 C 1.1524(2) 0.2642(3) 0.90046(15) 0.0469(9) Uani 1 1 d .
H13 H 1.1336 0.3165 0.9201 0.056 Uiso 1 1 calc R
C14 C 1.2062(2) 0.2054(3) 0.92714(15) 0.0475(9) Uani 1 1 d .
H14 H 1.2226 0.2178 0.9651 0.057 Uiso 1 1 calc R
C15 C 1.2363(2) 0.1281(2) 0.89838(15) 0.0426(8) Uani 1 1 d .
C16 C 1.2065(2) 0.1092(3) 0.84291(15) 0.0424(8) Uani 1 1 d .
H16 H 1.2237 0.0558 0.8237 0.051 Uiso 1 1 calc R
C17 C 1.15243(19) 0.1669(3) 0.81566(15) 0.0417(8) Uani 1 1 d .
H17 H 1.1339 0.1530 0.7784 0.050 Uiso 1 1 calc R
C18 C 1.2998(2) 0.0669(2) 0.92458(14) 0.0394(7) Uani 1 1 d .
H18A H 1.2992 0.0735 0.9662 0.059 Uiso 1 1 calc R
H18B H 1.3514 0.0850 0.9099 0.059 Uiso 1 1 calc R
H18C H 1.2895 0.0031 0.9144 0.059 Uiso 1 1 calc R
Co1 Co 0.89649(3) 0.29927(3) 0.747759(19) 0.03709(14) Uani 1 1 d .
N1 N 0.97444(15) 0.2901(2) 0.81233(12) 0.0399(6) Uani 1 1 d .
O1 O 1.07594(15) 0.41478(17) 0.83517(11) 0.0503(6) Uani 1 1 d .
O2 O 1.08567(14) 0.31910(17) 0.74572(10) 0.0448(6) Uani 1 1 d .
O3 O 1.05964(14) 0.12349(17) 0.67511(10) 0.0454(6) Uani 1 1 d .
O4 O 0.99455(14) 0.22498(17) 0.61960(10) 0.0454(6) Uani 1 1 d .
S1 S 0.82517(5) 0.17053(6) 0.77838(4) 0.0391(2) Uani 1 1 d .
S2 S 0.93401(6) 0.30688(7) 0.87860(4) 0.0479(2) Uani 1 1 d .
S3 S 1.06587(5) 0.32605(6) 0.80630(4) 0.0384(2) Uani 1 1 d .
O1W O 0.0000 0.0000 0.5000 0.0462(16) Uani 0.50 2 d SP
H1X H 0.0440 0.0067 0.5182 0.055 Uiso 0.25 1 d PR
H1Y H -0.0331 -0.0294 0.5213 0.055 Uiso 0.25 1 d PR

loop_
_atom_site_aniso_label
_atom_site_aniso_U_11
_atom_site_aniso_U_22
_atom_site_aniso_U_33
_atom_site_aniso_U_23
_atom_site_aniso_U_13
_atom_site_aniso_U_12
B3 0.037(2) 0.049(2) 0.045(2) -0.0113(18) 0.0099(17) -0.0005(17)
B4 0.051(2) 0.052(2) 0.040(2) -0.0141(18) 0.0103(18) -0.0074(19)
B5 0.040(2) 0.050(2) 0.039(2) 0.0016(17) -0.0091(16) -0.0025(17)
B6 0.0331(18) 0.044(2) 0.0374(19) 0.0009(16) 0.0004(15) 0.0041(16)
B7 0.043(2) 0.046(2) 0.0366(19) -0.0051(16) 0.0001(17) 0.0019(17)
B8 0.0342(18) 0.042(2) 0.0362(18) 0.0009(15) 0.0066(15) -0.0013(15)
B9 0.051(2) 0.044(2) 0.055(3) -0.0082(19) 0.011(2) -0.0029(19)
B10 0.051(2) 0.052(3) 0.040(2) -0.0010(18) 0.0021(19) -0.0060(19)
B11 0.049(2) 0.048(2) 0.048(2) 0.0020(18) -0.0044(19) 0.0008(19)
B12 0.050(2) 0.053(3) 0.057(3) 0.010(2) 0.005(2) 0.000(2)
C1 0.0292(15) 0.0389(17) 0.0366(16) 0.0012(14) 0.0027(12) -0.0031(13)
C2 0.0283(16) 0.053(2) 0.0378(17) -0.0074(15) 0.0024(13) -0.0040(14)
C3 0.054(2) 0.0433(19) 0.0350(17) 0.0124(14) 0.0138(15) 0.0162(16)
C4 0.050(2) 0.0322(17) 0.0423(18) 0.0051(14) -0.0199(16) -0.0088(14)
C5 0.0355(17) 0.046(2) 0.047(2) 0.0135(16) 0.0066(15) 0.0086(15)
C6 0.058(2) 0.0422(19) 0.0393(18) -0.0116(15) -0.0170(17) 0.0226(17)
C7 0.0404(18) 0.0381(18) 0.052(2) 0.0172(16) -0.0136(16) -0.0063(15)
C8 0.0397(17) 0.0450(19) 0.0327(16) -0.0015(14) -0.0098(13) 0.0067(14)
C9 0.057(2) 0.043(2) 0.0333(17) -0.0077(14) -0.0001(15) 0.0059(16)
C10 0.055(2) 0.0334(17) 0.0461(19) -0.0017(14) -0.0029(17) 0.0082(16)
C11 0.045(2) 0.056(2) 0.0394(18) 0.0141(16) 0.0162(15) 0.0156(16)
C12 0.0274(15) 0.0376(18) 0.057(2) 0.0101(16) -0.0029(14) -0.0086(13)
C13 0.0408(19) 0.054(2) 0.046(2) -0.0099(17) -0.0003(15) 0.0020(16)
C14 0.046(2) 0.058(2) 0.0389(18) -0.0061(16) -0.0061(15) -0.0047(17)
C15 0.0361(17) 0.045(2) 0.0466(19) 0.0094(16) 0.0033(14) 0.0003(15)
C16 0.0390(17) 0.047(2) 0.0416(18) -0.0056(15) 0.0059(15) -0.0054(15)
C17 0.0359(17) 0.0469(19) 0.0424(18) -0.0025(15) -0.0063(14) -0.0130(15)
C18 0.0411(18) 0.0395(18) 0.0375(17) 0.0094(14) 0.0060(14) 0.0102(14)
Co1 0.0315(2) 0.0360(3) 0.0438(3) 0.00007(19) -0.00444(18) -0.00006(17)
N1 0.0281(13) 0.0526(18) 0.0390(15) -0.0020(12) -0.0042(11) -0.0088(12)
O1 0.0609(16) 0.0425(14) 0.0474(14) 0.0120(11) -0.0161(12) -0.0185(12)
O2 0.0375(12) 0.0454(14) 0.0516(14) 0.0158(11) 0.0018(10) -0.0130(10)
O3 0.0469(14) 0.0505(15) 0.0387(12) 0.0125(11) 0.0160(10) 0.0183(12)
O4 0.0439(13) 0.0460(14) 0.0463(13) 0.0135(11) 0.0173(11) 0.0145(11)
S1 0.0379(4) 0.0401(4) 0.0393(4) -0.0042(4) -0.0064(3) -0.0042(3)
S2 0.0509(5) 0.0451(5) 0.0478(5) -0.0099(4) -0.0008(4) -0.0097(4)
S3 0.0338(4) 0.0379(4) 0.0435(5) 0.0173(3) -0.0086(3) -0.0126(3)
O1W 0.058(4) 0.043(4) 0.038(3) 0.008(3) 0.004(3) -0.003(3)

loop_
_atom_type_symbol
_atom_type_description
_atom_type_scat_dispersion_real
_atom_type_scat_dispersion_imag
_atom_type_scat_source
C C 0.0033 0.0016 'International Tables Vol C Tables 4.2.6.8 and 6.1.1.4'
H H 0.0000 0.0000 'International Tables Vol C Tables 4.2.6.8 and 6.1.1.4'
B B 0.0013 0.0007 'International Tables Vol C Tables 4.2.6.8 and 6.1.1.4'
N N 0.0061 0.0033 'International Tables Vol C Tables 4.2.6.8 and 6.1.1.4'
O O 0.0106 0.0060 'International Tables Vol C Tables 4.2.6.8 and 6.1.1.4'
S S 0.1246 0.1234 'International Tables Vol C Tables 4.2.6.8 and 6.1.1.4'
Co Co 0.3494 0.9721 'International Tables Vol C Tables 4.2.6.8 and 6.1.1.4'

loop_
_geom_angle_atom_site_label_1
_geom_angle_atom_site_label_2
_geom_angle_atom_site_label_3
_geom_angle
C1 B3 B9 105.5(3)
C1 B3 C2 59.26(19)
B9 B3 C2 104.8(3)
C1 B3 B8 59.4(2)
B9 B3 B8 60.0(2)
C2 B3 B8 106.8(3)
C1 B3 B4 104.4(3)
B9 B3 B4 60.0(2)
C2 B3 B4 56.8(2)
B8 B3 B4 107.6(3)
C1 B3 H3 117.3
B9 B3 H3 133.7
C2 B3 H3 111.6
B8 B3 H3 129.5
B4 B3 H3 120.4
C2 B4 B5 59.3(2)
C2 B4 B10 107.0(3)
B5 B4 B10 60.8(2)
C2 B4 B9 107.3(3)
B5 B4 B9 109.0(3)
B10 B4 B9 59.9(2)
C2 B4 B3 60.8(2)
B5 B4 B3 109.1(3)
B10 B4 B3 107.5(3)
B9 B4 B3 59.2(2)
C2 B4 H4 113.6
B5 B4 H4 121.3
B10 B4 H4 131.5
B9 B4 H4 126.3
B3 B4 H4 114.8
C2 B5 B11 106.2(3)
C2 B5 B4 58.4(2)
B11 B5 B4 108.2(3)
C2 B5 B6 59.2(2)
B11 B5 B6 60.5(2)
B4 B5 B6 107.6(3)
C2 B5 B10 105.6(3)
B11 B5 B10 60.6(2)
B4 B5 B10 60.0(2)
B6 B5 B10 108.7(3)
C2 B5 H5 114.7
B11 B5 H5 126.6
B4 B5 H5 121.7
B6 B5 H5 114.9
B10 B5 H5 131.2
C2 B6 C1 59.50(19)
C2 B6 B5 58.8(2)
C1 B6 B5 105.5(3)
C2 B6 B11 105.2(3)
C1 B6 B11 103.6(3)
B5 B6 B11 59.6(2)
C2 B6 B7 105.1(3)
C1 B6 B7 56.6(2)
B5 B6 B7 107.2(3)
B11 B6 B7 59.9(2)
C2 B6 H6 117.4
C1 B6 H6 119.5
B5 B6 H6 123.3
B11 B6 H6 130.0
B7 B6 H6 125.4
C1 B7 B8 59.9(2)
C1 B7 B11 106.2(3)
B8 B7 B11 108.5(3)
C1 B7 B12 105.9(3)
B8 B7 B12 59.5(2)
B11 B7 B12 60.5(2)
C1 B7 B6 60.3(2)
B8 B7 B6 109.8(3)
B11 B7 B6 59.5(2)
B12 B7 B6 108.4(3)
C1 B7 H7 114.8
B8 B7 H7 120.3
B11 B7 H7 127.1
B12 B7 H7 130.5
B6 B7 H7 115.5
C1 B8 B12 104.7(3)
C1 B8 B9 104.6(3)
B12 B8 B9 60.9(2)
C1 B8 B3 58.4(2)
B12 B8 B3 108.3(3)
B9 B8 B3 59.7(2)
C1 B8 B7 57.3(2)
B12 B8 B7 60.4(2)
B9 B8 B7 108.2(3)
B3 B8 B7 106.3(3)
C1 B8 H8 117.6
B12 B8 H8 129.2
B9 B8 H8 126.3
B3 B8 H8 117.0
B7 B8 H8 121.8
B3 B9 B8 60.3(2)
B3 B9 B10 108.9(3)
B8 B9 B10 107.9(3)
B3 B9 B4 60.8(2)
B8 B9 B4 108.5(3)
B10 B9 B4 60.0(3)
B3 B9 B12 107.5(3)
B8 B9 B12 59.4(2)
B10 B9 B12 59.5(3)
B4 B9 B12 107.0(3)
B3 B9 H9 119.3
B8 B9 H9 120.8
B10 B9 H9 123.2
B4 B9 H9 121.3
B12 B9 H9 124.1
B12 B10 B9 60.7(2)
B12 B10 B4 108.1(3)
B9 B10 B4 60.1(3)
B12 B10 B11 60.5(2)
B9 B10 B11 108.4(3)
B4 B10 B11 106.2(3)
B12 B10 B5 107.8(3)
B9 B10 B5 107.9(3)
B4 B10 B5 59.2(2)
B11 B10 B5 58.8(2)
B12 B10 H10 126.5
B9 B10 H10 124.3
B4 B10 H10 119.0
B11 B10 H10 122.2
B5 B10 H10 117.0
B5 B11 B6 59.9(2)
B5 B11 B7 108.1(3)
B6 B11 B7 60.6(2)
B5 B11 B10 60.7(2)
B6 B11 B10 108.4(3)
B7 B11 B10 106.9(3)
B5 B11 B12 108.2(3)
B6 B11 B12 108.8(3)
B7 B11 B12 59.8(2)
B10 B11 B12 59.1(3)
B5 B11 H11 124.6
B6 B11 H11 120.4
B7 B11 H11 118.5
B10 B11 H11 124.6
B12 B11 H11 120.1
B8 B12 B10 108.4(3)
B8 B12 B7 60.1(2)
B10 B12 B7 107.9(3)
B8 B12 B9 59.7(2)
B10 B12 B9 59.8(3)
B7 B12 B9 106.9(3)
B8 B12 B11 108.4(3)
B10 B12 B11 60.3(3)
B7 B12 B11 59.7(2)
B9 B12 B11 107.5(3)
B8 B12 H12 122.9
B10 B12 H12 122.0
B7 B12 H12 119.7
B9 B12 H12 125.9
B11 B12 H12 118.5
B7 C1 B3 114.1(3)
B7 C1 C2 110.3(3)
B3 C1 C2 62.1(2)
B7 C1 B8 62.9(2)
B3 C1 B8 62.2(2)
C2 C1 B8 111.3(2)
B7 C1 B6 63.2(2)
B3 C1 B6 113.1(3)
C2 C1 B6 59.4(2)
B8 C1 B6 114.5(3)
B7 C1 S1 120.5(2)
B3 C1 S1 115.5(2)
C2 C1 S1 120.9(2)
B8 C1 S1 117.4(2)
B6 C1 S1 120.5(2)
B4 C2 B5 62.4(2)
B4 C2 B6 113.1(3)
B5 C2 B6 61.9(2)
B4 C2 C1 108.4(3)
B5 C2 C1 109.2(3)
B6 C2 C1 61.1(2)
B4 C2 B3 62.4(2)
B5 C2 B3 112.8(3)
B6 C2 B3 111.7(3)
C1 C2 B3 58.67(19)
B4 C2 S2 117.3(2)
B5 C2 S2 125.2(2)
B6 C2 S2 123.9(2)
C1 C2 S2 120.1(2)
B3 C2 S2 112.3(2)
C4 C3 C7 105.9(3)
C4 C3 Co1 70.1(2)
C7 C3 Co1 68.4(2)
C4 C3 H3A 127.0
C7 C3 H3A 127.0
Co1 C3 H3A 127.0
C5 C4 C3 108.7(3)
C5 C4 Co1 67.7(2)
C3 C4 Co1 72.1(2)
C5 C4 H4A 125.7
C3 C4 H4A 125.7
Co1 C4 H4A 125.7
C4 C5 C6 110.1(3)
C4 C5 Co1 74.5(2)
C6 C5 Co1 72.0(2)
C4 C5 H5A 124.8
C6 C5 H5A 124.8
Co1 C5 H5A 124.8
C7 C6 C5 106.7(3)
C7 C6 Co1 71.3(2)
C5 C6 Co1 68.9(2)
C7 C6 H6A 126.6
C5 C6 H6A 126.6
Co1 C6 H6A 126.6
C6 C7 C3 108.5(3)
C6 C7 Co1 70.2(2)
C3 C7 Co1 72.5(2)
C6 C7 H7A 125.7
C3 C7 H7A 125.7
Co1 C7 H7A 125.7
C9 C8 C10 121.5(3)
C9 C8 Co1 104.3(3)
C10 C8 Co1 134.1(3)
C8 C9 S1 106.0(3)
C8 C9 H9A 127.0
S1 C9 H9A 127.0
O3 C10 O4 123.3(3)
O3 C10 C8 124.6(3)
O4 C10 C8 112.1(3)
O4 C11 H11A 109.5
O4 C11 H11B 109.5
H11A C11 H11B 109.5
O4 C11 H11C 109.5
H11A C11 H11C 109.5
H11B C11 H11C 109.5
C17 C12 C13 119.9(3)
C17 C12 S3 119.1(3)
C13 C12 S3 120.8(3)
C14 C13 C12 120.1(3)
C14 C13 H13 119.9
C12 C13 H13 119.9
C13 C14 C15 121.1(3)
C13 C14 H14 119.5
C15 C14 H14 119.5
C14 C15 C16 117.5(3)
C14 C15 C18 122.2(3)
C16 C15 C18 120.3(3)
C17 C16 C15 122.2(3)
C17 C16 H16 118.9
C15 C16 H16 118.9
C16 C17 C12 119.2(3)
C16 C17 H17 120.4
C12 C17 H17 120.4
C15 C18 H18A 109.5
C15 C18 H18B 109.5
H18A C18 H18B 109.5
C15 C18 H18C 109.5
H18A C18 H18C 109.5
H18B C18 H18C 109.5
C8 Co1 C5 106.50(15)
C8 Co1 N1 91.93(13)
C5 Co1 N1 111.89(13)
C8 Co1 C6 94.79(13)
C5 Co1 C6 39.10(15)
N1 Co1 C6 150.81(15)
C8 Co1 C7 118.95(14)
C5 Co1 C7 64.59(14)
N1 Co1 C7 148.97(14)
C6 Co1 C7 38.46(14)
C8 Co1 C4 142.48(15)
C5 Co1 C4 37.80(14)
N1 Co1 C4 93.83(12)
C6 Co1 C4 64.30(13)
C7 Co1 C4 64.13(13)
C8 Co1 C3 157.71(14)
C5 Co1 C3 64.03(13)
N1 Co1 C3 110.27(14)
C6 Co1 C3 64.87(13)
C7 Co1 C3 39.09(14)
C4 Co1 C3 37.80(14)
C8 Co1 S1 71.04(11)
C5 Co1 S1 154.81(11)
N1 Co1 S1 93.30(8)
C6 Co1 S1 115.75(12)
C7 Co1 S1 94.05(10)
C4 Co1 S1 145.26(11)
C3 Co1 S1 108.41(11)
S3 N1 S2 114.23(15)
S3 N1 Co1 122.38(16)
S2 N1 Co1 113.91(14)
C10 O4 C11 115.4(3)
C9 S1 C1 105.27(16)
C9 S1 Co1 78.23(13)
C1 S1 Co1 116.75(11)
N1 S2 C2 102.80(15)
O2 S3 O1 118.66(15)
O2 S3 N1 106.17(14)
O1 S3 N1 110.58(16)
O2 S3 C12 107.54(17)
O1 S3 C12 106.64(16)
N1 S3 C12 106.65(15)
H1X O1W H1Y 109.5

loop_
_geom_bond_atom_site_label_1
_geom_bond_atom_site_label_2
_geom_bond_distance
B3 C1 1.706(5)
B3 B9 1.762(6)
B3 C2 1.765(5)
B3 B8 1.772(6)
B3 B4 1.791(6)
B3 H3 1.0755
B4 C2 1.692(5)
B4 B5 1.760(6)
B4 B10 1.774(6)
B4 B9 1.777(6)
B4 H4 1.1065
B5 C2 1.707(5)
B5 B11 1.755(6)
B5 B6 1.761(5)
B5 B10 1.790(6)
B5 H5 0.9725
B6 C2 1.715(5)
B6 C1 1.744(5)
B6 B11 1.770(6)
B6 B7 1.792(6)
B6 H6 1.0340
B7 C1 1.675(5)
B7 B8 1.772(5)
B7 B11 1.778(6)
B7 B12 1.779(6)
B7 H7 1.0308
B8 C1 1.723(5)
B8 B12 1.761(6)
B8 B9 1.766(6)
B8 H8 1.0937
B9 B10 1.773(6)
B9 B12 1.789(6)
B9 H9 1.1028
B10 B12 1.766(7)
B10 B11 1.788(6)
B10 H10 1.1437
B11 B12 1.791(6)
B11 H11 1.0580
B12 H12 1.1290
C1 C2 1.717(4)
C1 S1 1.791(3)
C2 S2 1.765(4)
C3 C4 1.336(5)
C3 C7 1.371(5)
C3 Co1 2.074(3)
C3 H3A 0.9800
C4 C5 1.304(5)
C4 Co1 2.050(3)
C4 H4A 0.9800
C5 C6 1.331(5)
C5 Co1 1.968(3)
C5 H5A 0.9800
C6 C7 1.327(5)
C6 Co1 2.007(3)
C6 H6A 0.9800
C7 Co1 2.021(3)
C7 H7A 0.9800
C8 C9 1.329(5)
C8 C10 1.474(5)
C8 Co1 1.931(3)
C9 S1 1.761(4)
C9 H9A 0.9300
C10 O3 1.185(4)
C10 O4 1.335(4)
C11 O4 1.454(4)
C11 H11A 0.9600
C11 H11B 0.9600
C11 H11C 0.9600
C12 C17 1.375(5)
C12 C13 1.392(5)
C12 S3 1.760(3)
C13 C14 1.375(5)
C13 H13 0.9300
C14 C15 1.386(5)
C14 H14 0.9300
C15 C16 1.393(5)
C15 C18 1.501(4)
C16 C17 1.375(5)
C16 H16 0.9300
C17 H17 0.9300
C18 H18A 0.9600
C18 H18B 0.9600
C18 H18C 0.9600
Co1 N1 1.976(3)
Co1 S1 2.3068(10)
N1 S3 1.616(3)
N1 S2 1.681(3)
O1 S3 1.445(3)
O2 S3 1.432(3)
O1W H1X 0.8500
O1W H1Y 0.8500

loop_
_geom_torsion_atom_site_label_1
_geom_torsion_atom_site_label_2
_geom_torsion_atom_site_label_3
_geom_torsion_atom_site_label_4
_geom_torsion
C1 B3 B4 C2 37.0(3)
B9 B3 B4 C2 136.9(3)
B8 B3 B4 C2 99.0(3)
C1 B3 B4 B5 1.4(4)
B9 B3 B4 B5 101.2(3)
C2 B3 B4 B5 -35.6(3)
B8 B3 B4 B5 63.3(3)
C1 B3 B4 B10 -63.1(3)
B9 B3 B4 B10 36.8(3)
C2 B3 B4 B10 -100.1(3)
B8 B3 B4 B10 -1.1(3)
C1 B3 B4 B9 -99.8(3)
C2 B3 B4 B9 -136.9(3)
B8 B3 B4 B9 -37.9(3)
B10 B4 B5 C2 136.2(3)
B9 B4 B5 C2 99.3(3)
B3 B4 B5 C2 36.3(3)
C2 B4 B5 B11 -98.2(3)
B10 B4 B5 B11 38.0(3)
B9 B4 B5 B11 1.0(4)
B3 B4 B5 B11 -61.9(4)
C2 B4 B5 B6 -34.3(3)
B10 B4 B5 B6 101.8(3)
B9 B4 B5 B6 64.9(4)
B3 B4 B5 B6 2.0(4)
C2 B4 B5 B10 -136.2(3)
B9 B4 B5 B10 -36.9(3)
B3 B4 B5 B10 -99.9(3)
B11 B5 B6 C2 135.3(3)
B4 B5 B6 C2 34.0(3)
B10 B5 B6 C2 97.4(3)
C2 B5 B6 C1 -38.4(2)
B11 B5 B6 C1 96.9(3)
B4 B5 B6 C1 -4.4(4)
B10 B5 B6 C1 59.0(3)
C2 B5 B6 B11 -135.3(3)
B4 B5 B6 B11 -101.4(3)
B10 B5 B6 B11 -37.9(3)
C2 B5 B6 B7 -97.6(3)
B11 B5 B6 B7 37.8(3)
B4 B5 B6 B7 -63.6(4)
B10 B5 B6 B7 -0.1(4)
C2 B6 B7 C1 36.1(2)
B5 B6 B7 C1 97.5(3)
B11 B6 B7 C1 135.2(3)
C2 B6 B7 B8 1.2(4)
C1 B6 B7 B8 -34.9(2)
B5 B6 B7 B8 62.6(3)
B11 B6 B7 B8 100.3(3)
C2 B6 B7 B11 -99.1(3)
C1 B6 B7 B11 -135.2(3)
B5 B6 B7 B11 -37.7(3)
C2 B6 B7 B12 -62.1(3)
C1 B6 B7 B12 -98.2(3)
B5 B6 B7 B12 -0.7(4)
B11 B6 B7 B12 37.0(3)
B9 B3 B8 C1 -134.5(3)
C2 B3 B8 C1 -36.9(2)
B4 B3 B8 C1 -96.6(3)
C1 B3 B8 B12 96.3(3)
B9 B3 B8 B12 -38.2(3)
C2 B3 B8 B12 59.4(3)
B4 B3 B8 B12 -0.3(3)
C1 B3 B8 B9 134.5(3)
C2 B3 B8 B9 97.7(3)
B4 B3 B8 B9 37.9(3)
C1 B3 B8 B7 32.7(2)
B9 B3 B8 B7 -101.9(3)
C2 B3 B8 B7 -4.2(4)
B4 B3 B8 B7 -63.9(3)
B11 B7 B8 C1 98.4(3)
B12 B7 B8 C1 135.3(3)
B6 B7 B8 C1 35.1(2)
C1 B7 B8 B12 -135.3(3)
B11 B7 B8 B12 -36.9(3)
B6 B7 B8 B12 -100.2(3)
C1 B7 B8 B9 -96.0(3)
B11 B7 B8 B9 2.4(4)
B12 B7 B8 B9 39.3(3)
B6 B7 B8 B9 -60.9(4)
C1 B7 B8 B3 -33.1(2)
B11 B7 B8 B3 65.3(3)
B12 B7 B8 B3 102.1(3)
B6 B7 B8 B3 1.9(4)
C1 B3 B9 B8 -39.5(3)
C2 B3 B9 B8 -101.1(3)
B4 B3 B9 B8 -137.4(3)
C1 B3 B9 B10 60.8(4)
C2 B3 B9 B10 -0.9(4)
B8 B3 B9 B10 100.3(3)
B4 B3 B9 B10 -37.2(3)
C1 B3 B9 B4 97.9(3)
C2 B3 B9 B4 36.3(2)
B8 B3 B9 B4 137.4(3)
C1 B3 B9 B12 -2.2(4)
C2 B3 B9 B12 -63.8(3)
B8 B3 B9 B12 37.4(3)
B4 B3 B9 B12 -100.1(3)
C1 B8 B9 B3 38.9(3)
B12 B8 B9 B3 137.7(3)
B7 B8 B9 B3 98.7(3)
C1 B8 B9 B10 -63.1(3)
B12 B8 B9 B10 35.8(3)
B3 B8 B9 B10 -102.0(3)
B7 B8 B9 B10 -3.3(4)
C1 B8 B9 B4 0.4(4)
B12 B8 B9 B4 99.3(3)
B3 B8 B9 B4 -38.5(3)
B7 B8 B9 B4 60.2(4)
C1 B8 B9 B12 -98.9(3)
B3 B8 B9 B12 -137.7(3)
B7 B8 B9 B12 -39.1(3)
C2 B4 B9 B3 -38.7(3)
B5 B4 B9 B3 -101.4(3)
B10 B4 B9 B3 -138.7(3)
C2 B4 B9 B8 -0.4(4)
B5 B4 B9 B8 -63.1(4)
B10 B4 B9 B8 -100.4(3)
B3 B4 B9 B8 38.3(3)
C2 B4 B9 B10 100.0(3)
B5 B4 B9 B10 37.3(3)
B3 B4 B9 B10 138.7(3)
C2 B4 B9 B12 62.2(4)
B5 B4 B9 B12 -0.4(4)
B10 B4 B9 B12 -37.8(3)
B3 B4 B9 B12 100.9(3)
B3 B9 B10 B12 -99.6(3)
B8 B9 B10 B12 -35.7(3)
B4 B9 B10 B12 -137.2(3)
B3 B9 B10 B4 37.5(3)
B8 B9 B10 B4 101.4(3)
B12 B9 B10 B4 137.2(3)
B3 B9 B10 B11 -61.0(4)
B8 B9 B10 B11 2.9(4)
B4 B9 B10 B11 -98.5(3)
B12 B9 B10 B11 38.6(3)
B3 B9 B10 B5 1.2(4)
B8 B9 B10 B5 65.1(4)
B4 B9 B10 B5 -36.3(3)
B12 B9 B10 B5 100.8(3)
C2 B4 B10 B12 -61.9(4)
B5 B4 B10 B12 -100.3(3)
B9 B4 B10 B12 38.6(3)
B3 B4 B10 B12 2.1(4)
C2 B4 B10 B9 -100.5(3)
B5 B4 B10 B9 -139.0(3)
B3 B4 B10 B9 -36.5(3)
C2 B4 B10 B11 1.8(4)
B5 B4 B10 B11 -36.7(3)
B9 B4 B10 B11 102.3(3)
B3 B4 B10 B11 65.8(3)
C2 B4 B10 B5 38.5(3)
B9 B4 B10 B5 139.0(3)
B3 B4 B10 B5 102.5(3)
C2 B5 B10 B12 63.1(4)
B11 B5 B10 B12 -37.0(3)
B4 B5 B10 B12 100.9(3)
B6 B5 B10 B12 0.9(4)
C2 B5 B10 B9 -1.0(4)
B11 B5 B10 B9 -101.1(3)
B4 B5 B10 B9 36.8(3)
B6 B5 B10 B9 -63.2(4)
C2 B5 B10 B4 -37.7(3)
B11 B5 B10 B4 -137.9(3)
B6 B5 B10 B4 -100.0(3)
C2 B5 B10 B11 100.1(3)
B4 B5 B10 B11 137.9(3)
B6 B5 B10 B11 37.9(3)
C2 B5 B11 B6 39.0(2)
B4 B5 B11 B6 100.3(3)
B10 B5 B11 B6 138.0(3)
C2 B5 B11 B7 0.6(4)
B4 B5 B11 B7 62.0(4)
B6 B5 B11 B7 -38.3(3)
B10 B5 B11 B7 99.7(3)
C2 B5 B11 B10 -99.1(3)
B4 B5 B11 B10 -37.7(3)
B6 B5 B11 B10 -138.0(3)
C2 B5 B11 B12 -62.6(3)
B4 B5 B11 B12 -1.2(4)
B6 B5 B11 B12 -101.6(3)
B10 B5 B11 B12 36.5(3)
C2 B6 B11 B5 -38.5(3)
C1 B6 B11 B5 -100.2(3)
B7 B6 B11 B5 -137.4(3)
C2 B6 B11 B7 98.9(3)
C1 B6 B11 B7 37.2(2)
B5 B6 B11 B7 137.4(3)
C2 B6 B11 B10 -0.6(4)
C1 B6 B11 B10 -62.3(3)
B5 B6 B11 B10 37.9(3)
B7 B6 B11 B10 -99.5(3)
C2 B6 B11 B12 62.1(3)
C1 B6 B11 B12 0.5(4)
B5 B6 B11 B12 100.7(3)
B7 B6 B11 B12 -36.8(3)
C1 B7 B11 B5 -1.6(4)
B8 B7 B11 B5 -64.6(4)
B12 B7 B11 B5 -101.0(3)
B6 B7 B11 B5 38.0(3)
C1 B7 B11 B6 -39.6(3)
B8 B7 B11 B6 -102.6(3)
B12 B7 B11 B6 -139.0(3)
C1 B7 B11 B10 62.4(3)
B8 B7 B11 B10 -0.6(4)
B12 B7 B11 B10 -37.0(3)
B6 B7 B11 B10 102.0(3)
C1 B7 B11 B12 99.4(3)
B8 B7 B11 B12 36.4(3)
B6 B7 B11 B12 139.0(3)
B12 B10 B11 B5 138.9(3)
B9 B10 B11 B5 100.2(3)
B4 B10 B11 B5 36.9(3)
B12 B10 B11 B6 101.3(3)
B9 B10 B11 B6 62.6(4)
B4 B10 B11 B6 -0.7(4)
B5 B10 B11 B6 -37.6(3)
B12 B10 B11 B7 37.3(3)
B9 B10 B11 B7 -1.4(4)
B4 B10 B11 B7 -64.7(4)
B5 B10 B11 B7 -101.6(3)
B9 B10 B11 B12 -38.7(3)
B4 B10 B11 B12 -102.0(3)
B5 B10 B11 B12 -138.9(3)
C1 B8 B12 B10 62.7(3)
B9 B8 B12 B10 -36.1(3)
B3 B8 B12 B10 1.7(4)
B7 B8 B12 B10 100.5(3)
C1 B8 B12 B7 -37.7(3)
B9 B8 B12 B7 -136.5(3)
B3 B8 B12 B7 -98.8(3)
C1 B8 B12 B9 98.8(3)
B3 B8 B12 B9 37.7(3)
B7 B8 B12 B9 136.5(3)
C1 B8 B12 B11 -1.2(4)
B9 B8 B12 B11 -100.0(3)
B3 B8 B12 B11 -62.3(4)
B7 B8 B12 B11 36.5(3)
B9 B10 B12 B8 36.0(3)
B4 B10 B12 B8 -2.4(4)
B11 B10 B12 B8 -101.1(3)
B5 B10 B12 B8 -64.9(4)
B9 B10 B12 B7 99.6(3)
B4 B10 B12 B7 61.2(4)
B11 B10 B12 B7 -37.5(3)
B5 B10 B12 B7 -1.3(4)
B4 B10 B12 B9 -38.4(3)
B11 B10 B12 B9 -137.1(3)
B5 B10 B12 B9 -100.9(3)
B9 B10 B12 B11 137.1(3)
B4 B10 B12 B11 98.8(3)
B5 B10 B12 B11 36.2(3)
C1 B7 B12 B8 39.3(3)
B11 B7 B12 B8 139.2(3)
B6 B7 B12 B8 102.6(3)
C1 B7 B12 B10 -62.1(4)
B8 B7 B12 B10 -101.4(3)
B11 B7 B12 B10 37.8(3)
B6 B7 B12 B10 1.3(4)
C1 B7 B12 B9 0.9(4)
B8 B7 B12 B9 -38.4(3)
B11 B7 B12 B9 100.8(3)
B6 B7 B12 B9 64.3(4)
C1 B7 B12 B11 -99.9(3)
B8 B7 B12 B11 -139.2(3)
B6 B7 B12 B11 -36.5(3)
B3 B9 B12 B8 -37.8(3)
B10 B9 B12 B8 -139.8(3)
B4 B9 B12 B8 -101.8(3)
B3 B9 B12 B10 102.0(3)
B8 B9 B12 B10 139.8(3)
B4 B9 B12 B10 38.0(3)
B3 B9 B12 B7 0.8(4)
B8 B9 B12 B7 38.6(3)
B10 B9 B12 B7 -101.2(3)
B4 B9 B12 B7 -63.2(4)
B3 B9 B12 B11 63.7(4)
B8 B9 B12 B11 101.4(3)
B10 B9 B12 B11 -38.3(3)
B4 B9 B12 B11 -0.3(4)
B5 B11 B12 B8 64.0(4)
B6 B11 B12 B8 0.5(4)
B7 B11 B12 B8 -36.7(3)
B10 B11 B12 B8 101.2(3)
B5 B11 B12 B10 -37.1(3)
B6 B11 B12 B10 -100.7(3)
B7 B11 B12 B10 -137.8(3)
B5 B11 B12 B7 100.7(3)
B6 B11 B12 B7 37.1(3)
B10 B11 B12 B7 137.8(3)
B5 B11 B12 B9 1.0(4)
B6 B11 B12 B9 -62.6(4)
B7 B11 B12 B9 -99.7(3)
B10 B11 B12 B9 38.1(3)
B8 B7 C1 B3 36.6(3)
B11 B7 C1 B3 -65.7(3)
B12 B7 C1 B3 -2.4(4)
B6 B7 C1 B3 -104.9(3)
B8 B7 C1 C2 104.2(3)
B11 B7 C1 C2 1.9(3)
B12 B7 C1 C2 65.1(3)
B6 B7 C1 C2 -37.3(2)
B11 B7 C1 B8 -102.3(3)
B12 B7 C1 B8 -39.1(3)
B6 B7 C1 B8 -141.5(3)
B8 B7 C1 B6 141.5(3)
B11 B7 C1 B6 39.2(3)
B12 B7 C1 B6 102.4(3)
B8 B7 C1 S1 -107.3(3)
B11 B7 C1 S1 150.4(2)
B12 B7 C1 S1 -146.4(2)
B6 B7 C1 S1 111.2(3)
B9 B3 C1 B7 2.9(4)
C2 B3 C1 B7 101.2(3)
B8 B3 C1 B7 -36.9(3)
B4 B3 C1 B7 65.3(3)
B9 B3 C1 C2 -98.2(3)
B8 B3 C1 C2 -138.1(3)
B4 B3 C1 C2 -35.9(3)
B9 B3 C1 B8 39.8(3)
C2 B3 C1 B8 138.1(3)
B4 B3 C1 B8 102.2(3)
B9 B3 C1 B6 -66.8(3)
C2 B3 C1 B6 31.5(3)
B8 B3 C1 B6 -106.6(3)
B4 B3 C1 B6 -4.4(4)
B9 B3 C1 S1 148.8(2)
C2 B3 C1 S1 -113.0(3)
B8 B3 C1 S1 108.9(3)
B4 B3 C1 S1 -148.9(2)
B12 B8 C1 B7 39.3(3)
B9 B8 C1 B7 102.5(3)
B3 B8 C1 B7 142.0(3)
B12 B8 C1 B3 -102.7(3)
B9 B8 C1 B3 -39.5(3)
B7 B8 C1 B3 -142.0(3)
B12 B8 C1 C2 -63.4(3)
B9 B8 C1 C2 -0.2(3)
B3 B8 C1 C2 39.3(3)
B7 B8 C1 C2 -102.7(3)
B12 B8 C1 B6 1.6(4)
B9 B8 C1 B6 64.8(3)
B3 B8 C1 B6 104.3(3)
B7 B8 C1 B6 -37.6(3)
B12 B8 C1 S1 151.4(3)
B9 B8 C1 S1 -145.4(2)
B3 B8 C1 S1 -105.9(3)
B7 B8 C1 S1 112.1(3)
C2 B6 C1 B7 -138.7(3)
B5 B6 C1 B7 -100.6(3)
B11 B6 C1 B7 -38.9(3)
C2 B6 C1 B3 -32.4(3)
B5 B6 C1 B3 5.7(4)
B11 B6 C1 B3 67.4(3)
B7 B6 C1 B3 106.3(3)
B5 B6 C1 C2 38.1(2)
B11 B6 C1 C2 99.9(3)
B7 B6 C1 C2 138.7(3)
C2 B6 C1 B8 -101.2(3)
B5 B6 C1 B8 -63.1(3)
B11 B6 C1 B8 -1.3(4)
B7 B6 C1 B8 37.5(3)
C2 B6 C1 S1 110.1(3)
B5 B6 C1 S1 148.2(2)
B11 B6 C1 S1 -150.1(2)
B7 B6 C1 S1 -111.2(3)
B10 B4 C2 B5 -39.2(3)
B9 B4 C2 B5 -102.2(3)
B3 B4 C2 B5 -140.2(3)
B5 B4 C2 B6 36.9(3)
B10 B4 C2 B6 -2.4(4)
B9 B4 C2 B6 -65.3(4)
B3 B4 C2 B6 -103.3(3)
B5 B4 C2 C1 102.5(3)
B10 B4 C2 C1 63.3(3)
B9 B4 C2 C1 0.3(4)
B3 B4 C2 C1 -37.6(3)
B5 B4 C2 B3 140.2(3)
B10 B4 C2 B3 100.9(3)
B9 B4 C2 B3 38.0(3)
B5 B4 C2 S2 -117.5(3)
B10 B4 C2 S2 -156.8(2)
B9 B4 C2 S2 140.3(3)
B3 B4 C2 S2 102.3(3)
B11 B5 C2 B4 101.7(3)
B6 B5 C2 B4 141.3(3)
B10 B5 C2 B4 38.5(3)
B11 B5 C2 B6 -39.6(3)
B4 B5 C2 B6 -141.3(3)
B10 B5 C2 B6 -102.8(3)
B11 B5 C2 C1 0.5(4)
B4 B5 C2 C1 -101.2(3)
B6 B5 C2 C1 40.1(2)
B10 B5 C2 C1 -62.7(3)
B11 B5 C2 B3 63.7(3)
B4 B5 C2 B3 -38.0(3)
B6 B5 C2 B3 103.3(3)
B10 B5 C2 B3 0.5(4)
B11 B5 C2 S2 -153.0(3)
B4 B5 C2 S2 105.3(3)
B6 B5 C2 S2 -113.5(3)
B10 B5 C2 S2 143.8(3)
C1 B6 C2 B4 98.9(3)
B5 B6 C2 B4 -37.0(3)
B11 B6 C2 B4 1.9(4)
B7 B6 C2 B4 64.2(3)
C1 B6 C2 B5 136.0(3)
B11 B6 C2 B5 38.9(3)
B7 B6 C2 B5 101.2(3)
B5 B6 C2 C1 -136.0(3)
B11 B6 C2 C1 -97.1(3)
B7 B6 C2 C1 -34.8(2)
C1 B6 C2 B3 30.8(3)
B5 B6 C2 B3 -105.1(3)
B11 B6 C2 B3 -66.2(3)
B7 B6 C2 B3 -3.9(4)
C1 B6 C2 S2 -108.6(3)
B5 B6 C2 S2 115.4(3)
B11 B6 C2 S2 154.3(2)
B7 B6 C2 S2 -143.4(2)
B7 C1 C2 B4 -67.9(3)
B3 C1 C2 B4 39.3(3)
B8 C1 C2 B4 -0.1(4)
B6 C1 C2 B4 -106.8(3)
S1 C1 C2 B4 143.8(3)
B7 C1 C2 B5 -1.6(3)
B3 C1 C2 B5 105.6(3)
B8 C1 C2 B5 66.2(3)
B6 C1 C2 B5 -40.5(3)
S1 C1 C2 B5 -149.9(2)
B7 C1 C2 B6 38.9(3)
B3 C1 C2 B6 146.1(3)
B8 C1 C2 B6 106.7(3)
S1 C1 C2 B6 -109.4(3)
B7 C1 C2 B3 -107.2(3)
B8 C1 C2 B3 -39.4(3)
B6 C1 C2 B3 -146.1(3)
S1 C1 C2 B3 104.5(3)
B7 C1 C2 S2 153.5(2)
B3 C1 C2 S2 -99.3(3)
B8 C1 C2 S2 -138.7(2)
B6 C1 C2 S2 114.6(3)
S1 C1 C2 S2 5.2(4)
C1 B3 C2 B4 -137.3(3)
B9 B3 C2 B4 -37.8(3)
B8 B3 C2 B4 -100.3(3)
C1 B3 C2 B5 -99.2(3)
B9 B3 C2 B5 0.2(4)
B8 B3 C2 B5 -62.3(3)
B4 B3 C2 B5 38.0(3)
C1 B3 C2 B6 -31.7(3)
B9 B3 C2 B6 67.8(3)
B8 B3 C2 B6 5.2(4)
B4 B3 C2 B6 105.6(3)
B9 B3 C2 C1 99.5(3)
B8 B3 C2 C1 36.9(2)
B4 B3 C2 C1 137.3(3)
C1 B3 C2 S2 112.6(3)
B9 B3 C2 S2 -147.9(2)
B8 B3 C2 S2 149.6(2)
B4 B3 C2 S2 -110.1(3)
C7 C3 C4 C5 -1.3(4)
Co1 C3 C4 C5 58.0(2)
C7 C3 C4 Co1 -59.3(2)
C3 C4 C5 C6 3.1(4)
Co1 C4 C5 C6 63.8(3)
C3 C4 C5 Co1 -60.7(2)
C4 C5 C6 C7 -3.6(4)
Co1 C5 C6 C7 61.7(3)
C4 C5 C6 Co1 -65.3(3)
C5 C6 C7 C3 2.7(4)
Co1 C6 C7 C3 62.8(2)
C5 C6 C7 Co1 -60.1(2)
C4 C3 C7 C6 -0.9(4)
Co1 C3 C7 C6 -61.3(2)
C4 C3 C7 Co1 60.4(2)
C10 C8 C9 S1 -176.3(3)
Co1 C8 C9 S1 6.2(3)
C9 C8 C10 O3 -53.4(5)
Co1 C8 C10 O3 123.3(4)
C9 C8 C10 O4 129.5(4)
Co1 C8 C10 O4 -53.9(5)
C17 C12 C13 C14 1.6(5)
S3 C12 C13 C14 -173.1(3)
C12 C13 C14 C15 1.3(6)
C13 C14 C15 C16 -3.7(5)
C13 C14 C15 C18 175.2(3)
C14 C15 C16 C17 3.5(5)
C18 C15 C16 C17 -175.4(3)
C15 C16 C17 C12 -0.7(5)
C13 C12 C17 C16 -1.9(5)
S3 C12 C17 C16 172.9(2)
C9 C8 Co1 C5 -158.5(2)
C10 C8 Co1 C5 24.5(4)
C9 C8 Co1 N1 88.0(2)
C10 C8 Co1 N1 -89.0(3)
C9 C8 Co1 C6 -120.4(3)
C10 C8 Co1 C6 62.5(4)
C9 C8 Co1 C7 -88.8(3)
C10 C8 Co1 C7 94.2(4)
C9 C8 Co1 C4 -173.2(2)
C10 C8 Co1 C4 9.8(5)
C9 C8 Co1 C3 -97.3(4)
C10 C8 Co1 C3 85.7(5)
C9 C8 Co1 S1 -4.8(2)
C10 C8 Co1 S1 178.2(4)
C4 C5 Co1 C8 -165.4(2)
C6 C5 Co1 C8 76.9(2)
C4 C5 Co1 N1 -66.4(2)
C6 C5 Co1 N1 175.9(2)
C4 C5 Co1 C6 117.7(3)
C4 C5 Co1 C7 79.9(2)
C6 C5 Co1 C7 -37.8(2)
C6 C5 Co1 C4 -117.7(3)
C4 C5 Co1 C3 36.3(2)
C6 C5 Co1 C3 -81.4(2)
C4 C5 Co1 S1 114.2(3)
C6 C5 Co1 S1 -3.5(4)
C7 C6 Co1 C8 132.5(2)
C5 C6 Co1 C8 -110.4(2)
C7 C6 Co1 C5 -117.1(3)
C7 C6 Co1 N1 -124.9(3)
C5 C6 Co1 N1 -7.8(4)
C5 C6 Co1 C7 117.1(3)
C7 C6 Co1 C4 -80.0(2)
C5 C6 Co1 C4 37.0(2)
C7 C6 Co1 C3 -38.0(2)
C5 C6 Co1 C3 79.1(2)
C7 C6 Co1 S1 61.3(2)
C5 C6 Co1 S1 178.34(18)
C6 C7 Co1 C8 -57.1(3)
C3 C7 Co1 C8 -174.9(2)
C6 C7 Co1 C5 38.4(2)
C3 C7 Co1 C5 -79.4(2)
C6 C7 Co1 N1 129.1(3)
C3 C7 Co1 N1 11.2(4)
C3 C7 Co1 C6 -117.8(3)
C6 C7 Co1 C4 80.5(2)
C3 C7 Co1 C4 -37.3(2)
C6 C7 Co1 C3 117.8(3)
C6 C7 Co1 S1 -127.7(2)
C3 C7 Co1 S1 114.52(19)
C5 C4 Co1 C8 23.4(3)
C3 C4 Co1 C8 143.1(2)
C3 C4 Co1 C5 119.7(3)
C5 C4 Co1 N1 121.6(2)
C3 C4 Co1 N1 -118.7(2)
C5 C4 Co1 C6 -38.3(2)
C3 C4 Co1 C6 81.4(2)
C5 C4 Co1 C7 -81.2(2)
C3 C4 Co1 C7 38.5(2)
C5 C4 Co1 C3 -119.7(3)
C5 C4 Co1 S1 -137.0(2)
C3 C4 Co1 S1 -17.3(3)
C4 C3 Co1 C8 -105.5(4)
C7 C3 Co1 C8 11.8(5)
C4 C3 Co1 C5 -36.3(2)
C7 C3 Co1 C5 80.9(2)
C4 C3 Co1 N1 68.9(2)
C7 C3 Co1 N1 -173.85(19)
C4 C3 Co1 C6 -79.8(2)
C7 C3 Co1 C6 37.4(2)
C4 C3 Co1 C7 -117.2(3)
C7 C3 Co1 C4 117.2(3)
C4 C3 Co1 S1 169.71(17)
C7 C3 Co1 S1 -73.0(2)
C8 Co1 N1 S3 79.9(2)
C5 Co1 N1 S3 -28.8(2)
C6 Co1 N1 S3 -23.5(4)
C7 Co1 N1 S3 -105.5(3)
C4 Co1 N1 S3 -63.0(2)
C3 Co1 N1 S3 -98.0(2)
S1 Co1 N1 S3 151.01(18)
C8 Co1 N1 S2 -135.73(18)
C5 Co1 N1 S2 115.62(18)
C6 Co1 N1 S2 120.9(2)
C7 Co1 N1 S2 38.9(3)
C4 Co1 N1 S2 81.36(18)
C3 Co1 N1 S2 46.4(2)
S1 Co1 N1 S2 -64.62(15)
O3 C10 O4 C11 2.0(5)
C8 C10 O4 C11 179.2(3)
C8 C9 S1 C1 -120.0(3)
C8 C9 S1 Co1 -5.1(2)
B7 C1 S1 C9 -50.2(3)
B3 C1 S1 C9 166.4(2)
C2 C1 S1 C9 95.0(3)
B8 C1 S1 C9 -123.2(3)
B6 C1 S1 C9 24.7(3)
B7 C1 S1 Co1 -134.5(2)
B3 C1 S1 Co1 82.1(2)
C2 C1 S1 Co1 10.7(3)
B8 C1 S1 Co1 152.5(2)
B6 C1 S1 Co1 -59.6(3)
C8 Co1 S1 C9 3.60(15)
C5 Co1 S1 C9 92.2(3)
N1 Co1 S1 C9 -87.31(14)
C6 Co1 S1 C9 89.71(16)
C7 Co1 S1 C9 122.86(16)
C4 Co1 S1 C9 171.13(19)
C3 Co1 S1 C9 160.06(15)
C8 Co1 S1 C1 104.91(16)
C5 Co1 S1 C1 -166.5(3)
N1 Co1 S1 C1 14.01(15)
C6 Co1 S1 C1 -168.97(16)
C7 Co1 S1 C1 -135.83(16)
C4 Co1 S1 C1 -87.6(2)
C3 Co1 S1 C1 -98.63(16)
S3 N1 S2 C2 -125.10(19)
Co1 N1 S2 C2 87.55(18)
B4 C2 S2 N1 175.2(3)
B5 C2 S2 N1 101.1(3)
B6 C2 S2 N1 23.8(3)
C1 C2 S2 N1 -49.8(3)
B3 C2 S2 N1 -115.5(2)
S2 N1 S3 O2 -171.55(17)
Co1 N1 S3 O2 -27.3(2)
S2 N1 S3 O1 -41.6(2)
Co1 N1 S3 O1 102.68(19)
S2 N1 S3 C12 74.0(2)
Co1 N1 S3 C12 -141.8(2)
C17 C12 S3 O2 -27.6(3)
C13 C12 S3 O2 147.2(3)
C17 C12 S3 O1 -155.8(3)
C13 C12 S3 O1 18.9(3)
C17 C12 S3 N1 86.0(3)
C13 C12 S3 N1 -99.3(3)
